data_2109045
loop_
_publ_author_name
'Ragusa, Arianna C.'
'Peloquin, Andrew J.'
'Shahani, Marjan M.'
'Dowling, Keri N.'
'Golen, James A.'
'McMillen, Colin D.'
'Rabinovich, Daniel'
'Pennington, William T.'

_publ_section_title
;
 Heterocyclic 1,3-diazepine-based thiones and selones as versatile
 halogen-bond acceptors
;
_journal_coeditor_code RM5061
_journal_issue 5
_journal_name_full 'Acta Crystallographica Section B'
_journal_page_first
;
;
_journal_paper_doi 10.1107/S2052520622008150
_journal_volume 78
_journal_year 2022
_chemical_formula_moiety 'C23 H30 N2 Se'
_chemical_formula_sum 'C23 H30 N2 Se'
_chemical_formula_weight 413.45
_space_group_crystal_system orthorhombic
_space_group_IT_number 61
_space_group_name_Hall '-P 2ac 2ab'
_space_group_name_H-M_alt 'P b c a'
_atom_sites_solution_hydrogens geom
_atom_sites_solution_primary dual
_atom_sites_solution_secondary difmap
_audit_creation_date 2021-11-01
_audit_creation_method
;
Olex2 1.5
(compiled 2021.10.07 svn.r9718050b for OlexSys, GUI svn.r6410)
;
_cell_angle_alpha 90
_cell_angle_beta 90
_cell_angle_gamma 90
_cell_formula_units_Z 16
_cell_length_a 17.4279(4)
_cell_length_b 15.2522(4)
_cell_length_c 31.0253(7)
_cell_measurement_reflns_used 9854
_cell_measurement_temperature 100.0
_cell_measurement_theta_max 27.12
_cell_measurement_theta_min 2.21
_cell_volume 8247.0(3)
_computing_cell_refinement 'SAINT V8.38A (Bruker AXS Inc., 2017)'
_computing_data_collection 'APEX3 v2017.3-0 (Bruker AXS Inc., 2017)'
_computing_data_reduction 'SAINT V8.38A (Bruker AXS Inc., 2017)'
_computing_molecular_graphics 'Mercury (Macrae <i>et al.</i>, 2008)'
_computing_publication_material 'Olex2 1.5 (Dolomanov <i>et al.</i>, 2009)'
_computing_structure_refinement 'SHELXL 2018/3 (Sheldrick, 2015<i>b</i>)'
_computing_structure_solution 'SHELXT 2018/2 (Sheldrick, 2015<i>a</i>)'
_diffrn_ambient_temperature 100.0
_diffrn_measured_fraction_theta_full 0.999
_diffrn_measured_fraction_theta_max 0.998
_diffrn_measurement_device_type 'Bruker D8 Venture Photon 2'
_diffrn_measurement_method '\f and \w scans'
_diffrn_radiation_type MoK\a
_diffrn_radiation_wavelength 0.71073
_diffrn_reflns_av_R_equivalents 0.0719
_diffrn_reflns_av_unetI/netI 0.0387
_diffrn_reflns_Laue_measured_fraction_full 0.999
_diffrn_reflns_Laue_measured_fraction_max 0.998
_diffrn_reflns_limit_h_max 22
_diffrn_reflns_limit_h_min -22
_diffrn_reflns_limit_k_max 19
_diffrn_reflns_limit_k_min -19
_diffrn_reflns_limit_l_max 36
_diffrn_reflns_limit_l_min -39
_diffrn_reflns_number 72880
_diffrn_reflns_point_group_measured_fraction_full 0.999
_diffrn_reflns_point_group_measured_fraction_max 0.998
_diffrn_reflns_theta_full 25.242
_diffrn_reflns_theta_max 27.136
_diffrn_reflns_theta_min 2.207
_diffrn_source 'Incoatec I\mS'
_diffrn_source_current 1.0
_diffrn_source_power 0.05
_diffrn_source_voltage 50.0
_diffrn_standards_number 0
_exptl_absorpt_coefficient_mu 1.830
_exptl_absorpt_correction_T_max 0.7455
_exptl_absorpt_correction_T_min 0.6974
_exptl_absorpt_correction_type multi-scan
_exptl_absorpt_process_details 'SADABS v2016/2 (Bruker AXS Inc., 2017)'
_exptl_crystal_colour colourless
_exptl_crystal_colour_primary colourless
_exptl_crystal_density_diffrn 1.332
_exptl_crystal_density_meas ?
_exptl_crystal_density_method 'not measured'
_exptl_crystal_description block
_exptl_crystal_F_000 3456
_exptl_crystal_size_max 0.08
_exptl_crystal_size_mid 0.07
_exptl_crystal_size_min 0.07
_exptl_transmission_factor_max 'not measured'
_exptl_transmission_factor_min 'not measured'
_refine_diff_density_max 0.392
_refine_diff_density_min -0.331
_refine_diff_density_rms 0.067
_refine_ls_extinction_method none
_refine_ls_goodness_of_fit_ref 1.027
_refine_ls_hydrogen_treatment constr
_refine_ls_matrix_type full
_refine_ls_number_parameters 481
_refine_ls_number_reflns 9109
_refine_ls_number_restraints 0
_refine_ls_restrained_S_all 1.027
_refine_ls_R_factor_all 0.0517
_refine_ls_R_factor_gt 0.0361
_refine_ls_shift/su_max 0.003
_refine_ls_shift/su_mean 0.000
_refine_ls_structure_factor_coef Fsqd
_refine_ls_weighting_details 'w=1/[\s^2^(Fo^2^)+(0.0255P)^2^+7.8329P] where P=(Fo^2^+2Fc^2^)/3'
_refine_ls_weighting_scheme calc
_refine_ls_wR_factor_gt 0.0721
_refine_ls_wR_factor_ref 0.0777
_reflns_Friedel_coverage 0.000
_reflns_number_gt 7294
_reflns_number_total 9109
_reflns_threshold_expression 'I > 2\s(I)'
_cod_data_source_file rm5061sup1.cif
_cod_data_source_block SDiazMesSe
_cod_depositor_comments
;
The following automatic conversions were performed:

data item '_exptl_crystal_density_meas' value 'not measured' was
changed to '?' -- the value is perceived as not measured.

Automatic conversion script
Id: cif_fix_values 7556 2019-12-06 15:28:31Z antanas 
;
_cod_database_code 2109045
_shelx_shelxl_version_number 2016/6
_shelx_space_group_comment
;
The symmetry employed for this shelxl refinement is uniquely defined
by the following loop, which should always be used as a source of
symmetry information in preference to the above space-group names.
They are only intended as comments.
;
_shelx_estimated_absorpt_t_max 0.883
_shelx_estimated_absorpt_t_min 0.867
_olex2_refinement_description
;
1. Fixed Uiso
 At 1.2 times of:
  All C(H) groups, All C(H,H) groups
 At 1.5 times of:
  All C(H,H,H) groups
2.a Secondary CH2 refined with riding coordinates:
 C2(H2A,H2B), C3(H3A,H3B), C4(H4A,H4B), C5(H5A,H5B), C25(H25A,H25B), C26(H26A,
 H26B), C27(H27A,H27B), C28(H28A,H28B)
2.b Aromatic/amide H refined with riding coordinates:
 C8(H8), C10(H10), C17(H17), C19(H19), C31(H31), C33(H33), C40(H40), C42(H42)
2.c Idealised Me refined as rotating group:
 C12(H12A,H12B,H12C), C13(H13A,H13B,H13C), C14(H14A,H14B,H14C), C21(H21A,H21B,
 H21C), C22(H22A,H22B,H22C), C23(H23A,H23B,H23C), C35(H35A,H35B,H35C), C36(H36A,
 H36B,H36C), C37(H37A,H37B,H37C), C44(H44A,H44B,H44C), C45(H45A,H45B,H45C),
 C46(H46A,H46B,H46C)
;
_olex2_submission_special_instructions 'No special instructions were received'

loop_
_space_group_symop_operation_xyz
'x, y, z'
'-x+1/2, -y, z+1/2'
'-x, y+1/2, -z+1/2'
'x+1/2, -y+1/2, -z'
'-x, -y, -z'
'x-1/2, y, -z-1/2'
'x, -y-1/2, z-1/2'
'-x-1/2, y-1/2, z'

loop_
_atom_site_label
_atom_site_type_symbol
_atom_site_fract_x
_atom_site_fract_y
_atom_site_fract_z
_atom_site_U_iso_or_equiv
_atom_site_adp_type
_atom_site_occupancy
_atom_site_site_symmetry_order
_atom_site_calc_flag
_atom_site_refinement_flags_posn
_atom_site_refinement_flags_adp
_atom_site_refinement_flags_occupancy
_atom_site_disorder_assembly
_atom_site_disorder_group
Se1 Se 0.24756(2) 0.41747(2) 0.61765(2) 0.01788(6) Uani 1 1 d . . . . .
N1 N 0.27122(10) 0.59242(11) 0.64196(6) 0.0143(4) Uani 1 1 d . . . . .
N2 N 0.37745(10) 0.52283(11) 0.61141(6) 0.0138(4) Uani 1 1 d . . . . .
C1 C 0.30350(12) 0.51984(13) 0.62404(7) 0.0128(4) Uani 1 1 d . . . . .
C2 C 0.29679(14) 0.68578(14) 0.63787(8) 0.0204(5) Uani 1 1 d . . . . .
H2A H 0.327269 0.701351 0.663691 0.024 Uiso 1 1 calc R U . . .
H2B H 0.250851 0.723944 0.637512 0.024 Uiso 1 1 calc R U . . .
C3 C 0.34430(14) 0.70498(15) 0.59812(8) 0.0221(5) Uani 1 1 d . . . . .
H3A H 0.343938 0.768926 0.592654 0.027 Uiso 1 1 calc R U . . .
H3B H 0.320547 0.675730 0.572954 0.027 Uiso 1 1 calc R U . . .
C4 C 0.42728(13) 0.67393(15) 0.60253(9) 0.0238(5) Uani 1 1 d . . . . .
H4A H 0.449508 0.664614 0.573528 0.029 Uiso 1 1 calc R U . . .
H4B H 0.457907 0.719634 0.617276 0.029 Uiso 1 1 calc R U . . .
C5 C 0.43137(13) 0.58965(15) 0.62790(8) 0.0187(5) Uani 1 1 d . . . . .
H5A H 0.484289 0.566240 0.626511 0.022 Uiso 1 1 calc R U . . .
H5B H 0.419360 0.601968 0.658497 0.022 Uiso 1 1 calc R U . . .
C6 C 0.20033(12) 0.58361(14) 0.66556(7) 0.0145(4) Uani 1 1 d . . . . .
C7 C 0.13045(13) 0.60225(14) 0.64548(7) 0.0172(5) Uani 1 1 d . . . . .
C8 C 0.06369(13) 0.59627(15) 0.66997(8) 0.0200(5) Uani 1 1 d . . . . .
H8 H 0.015787 0.607763 0.656497 0.024 Uiso 1 1 calc R U . . .
C9 C 0.06462(14) 0.57420(15) 0.71320(8) 0.0212(5) Uani 1 1 d . . . . .
C10 C 0.13509(15) 0.55836(16) 0.73235(8) 0.0227(5) Uani 1 1 d . . . . .
H10 H 0.136642 0.543746 0.762105 0.027 Uiso 1 1 calc R U . . .
C11 C 0.20354(13) 0.56311(15) 0.70954(7) 0.0183(5) Uani 1 1 d . . . . .
C12 C 0.12753(15) 0.62679(18) 0.59865(8) 0.0270(6) Uani 1 1 d . . . . .
H12A H 0.076094 0.614956 0.587289 0.041 Uiso 1 1 calc R U . . .
H12B H 0.165340 0.592139 0.582642 0.041 Uiso 1 1 calc R U . . .
H12C H 0.139241 0.689297 0.595461 0.041 Uiso 1 1 calc R U . . .
C13 C -0.00917(15) 0.56505(17) 0.73841(9) 0.0315(6) Uani 1 1 d . . . . .
H13A H -0.050010 0.597953 0.723927 0.047 Uiso 1 1 calc R U . . .
H13B H -0.001831 0.588237 0.767578 0.047 Uiso 1 1 calc R U . . .
H13C H -0.023512 0.503008 0.740068 0.047 Uiso 1 1 calc R U . . .
C14 C 0.27916(15) 0.54467(19) 0.73116(8) 0.0301(6) Uani 1 1 d . . . . .
H14A H 0.272270 0.545175 0.762508 0.045 Uiso 1 1 calc R U . . .
H14B H 0.316431 0.589797 0.722959 0.045 Uiso 1 1 calc R U . . .
H14C H 0.298022 0.487018 0.722085 0.045 Uiso 1 1 calc R U . . .
C15 C 0.41106(12) 0.45437(13) 0.58528(7) 0.0137(4) Uani 1 1 d . . . . .
C16 C 0.40346(12) 0.45655(14) 0.54064(7) 0.0150(4) Uani 1 1 d . . . . .
C17 C 0.43903(13) 0.39130(15) 0.51629(8) 0.0177(5) Uani 1 1 d . . . . .
H17 H 0.434344 0.392502 0.485785 0.021 Uiso 1 1 calc R U . . .
C18 C 0.48113(12) 0.32459(15) 0.53552(7) 0.0172(4) Uani 1 1 d . . . . .
C19 C 0.48825(12) 0.32494(14) 0.58018(7) 0.0173(5) Uani 1 1 d . . . . .
H19 H 0.517563 0.280194 0.593692 0.021 Uiso 1 1 calc R U . . .
C20 C 0.45381(13) 0.38870(15) 0.60559(7) 0.0164(5) Uani 1 1 d . . . . .
C21 C 0.35540(14) 0.52488(15) 0.51794(7) 0.0204(5) Uani 1 1 d . . . . .
H21A H 0.304510 0.527578 0.531307 0.031 Uiso 1 1 calc R U . . .
H21B H 0.350099 0.509166 0.487456 0.031 Uiso 1 1 calc R U . . .
H21C H 0.380433 0.582211 0.520332 0.031 Uiso 1 1 calc R U . . .
C22 C 0.51597(15) 0.25184(16) 0.50905(8) 0.0239(5) Uani 1 1 d . . . . .
H22A H 0.571760 0.259461 0.507823 0.036 Uiso 1 1 calc R U . . .
H22B H 0.494851 0.253584 0.479789 0.036 Uiso 1 1 calc R U . . .
H22C H 0.503932 0.195193 0.522340 0.036 Uiso 1 1 calc R U . . .
C23 C 0.45985(15) 0.38390(17) 0.65411(8) 0.0269(6) Uani 1 1 d . . . . .
H23A H 0.481764 0.327216 0.662465 0.040 Uiso 1 1 calc R U . . .
H23B H 0.408672 0.390103 0.666838 0.040 Uiso 1 1 calc R U . . .
H23C H 0.493036 0.431265 0.664509 0.040 Uiso 1 1 calc R U . . .
Se2 Se 0.36720(2) 0.32364(2) 0.37637(2) 0.01701(6) Uani 1 1 d . . . . .
N3 N 0.26364(10) 0.19889(11) 0.40670(6) 0.0127(4) Uani 1 1 d . . . . .
N4 N 0.34705(10) 0.14818(11) 0.35318(6) 0.0132(4) Uani 1 1 d . . . . .
C24 C 0.32192(12) 0.21407(13) 0.37873(7) 0.0126(4) Uani 1 1 d . . . . .
C25 C 0.24357(14) 0.10973(14) 0.42179(7) 0.0176(5) Uani 1 1 d . . . . .
H25A H 0.218801 0.114125 0.450422 0.021 Uiso 1 1 calc R U . . .
H25B H 0.291279 0.075204 0.425249 0.021 Uiso 1 1 calc R U . . .
C26 C 0.19040(14) 0.06168(15) 0.39144(8) 0.0214(5) Uani 1 1 d . . . . .
H26A H 0.138654 0.088325 0.392685 0.026 Uiso 1 1 calc R U . . .
H26B H 0.186012 -0.000385 0.400452 0.026 Uiso 1 1 calc R U . . .
C27 C 0.22096(14) 0.06627(16) 0.34535(8) 0.0219(5) Uani 1 1 d . . . . .
H27A H 0.199879 0.016535 0.328610 0.026 Uiso 1 1 calc R U . . .
H27B H 0.202784 0.121191 0.331740 0.026 Uiso 1 1 calc R U . . .
C28 C 0.30788(13) 0.06338(15) 0.34332(8) 0.0200(5) Uani 1 1 d . . . . .
H28A H 0.326324 0.018512 0.363918 0.024 Uiso 1 1 calc R U . . .
H28B H 0.323294 0.044343 0.314064 0.024 Uiso 1 1 calc R U . . .
C29 C 0.22759(12) 0.27116(13) 0.42915(7) 0.0129(4) Uani 1 1 d . . . . .
C30 C 0.24624(13) 0.28639(14) 0.47206(7) 0.0151(4) Uani 1 1 d . . . . .
C31 C 0.20980(13) 0.35541(15) 0.49346(7) 0.0175(5) Uani 1 1 d . . . . .
H31 H 0.222695 0.367262 0.522634 0.021 Uiso 1 1 calc R U . . .
C32 C 0.15514(13) 0.40709(14) 0.47306(8) 0.0188(5) Uani 1 1 d . . . . .
C33 C 0.13732(13) 0.38895(14) 0.43025(7) 0.0178(5) Uani 1 1 d . . . . .
H33 H 0.099708 0.423660 0.416105 0.021 Uiso 1 1 calc R U . . .
C34 C 0.17286(12) 0.32151(14) 0.40748(7) 0.0146(4) Uani 1 1 d . . . . .
C35 C 0.30545(14) 0.23231(16) 0.49537(8) 0.0229(5) Uani 1 1 d . . . . .
H35A H 0.282157 0.177285 0.505110 0.034 Uiso 1 1 calc R U . . .
H35B H 0.324559 0.265048 0.520338 0.034 Uiso 1 1 calc R U . . .
H35C H 0.348155 0.219400 0.475826 0.034 Uiso 1 1 calc R U . . .
C36 C 0.11402(15) 0.47840(16) 0.49765(9) 0.0272(6) Uani 1 1 d . . . . .
H36A H 0.091077 0.519918 0.477284 0.041 Uiso 1 1 calc R U . . .
H36B H 0.150684 0.509297 0.516172 0.041 Uiso 1 1 calc R U . . .
H36C H 0.073616 0.452268 0.515473 0.041 Uiso 1 1 calc R U . . .
C37 C 0.15406(13) 0.30592(15) 0.36075(7) 0.0193(5) Uani 1 1 d . . . . .
H37A H 0.113906 0.346878 0.351613 0.029 Uiso 1 1 calc R U . . .
H37B H 0.135889 0.245593 0.356992 0.029 Uiso 1 1 calc R U . . .
H37C H 0.200142 0.315125 0.343225 0.029 Uiso 1 1 calc R U . . .
C38 C 0.41706(12) 0.15949(13) 0.32882(7) 0.0139(4) Uani 1 1 d . . . . .
C39 C 0.48655(13) 0.13351(13) 0.34659(7) 0.0142(4) Uani 1 1 d . . . . .
C40 C 0.55311(13) 0.14136(15) 0.32181(8) 0.0187(5) Uani 1 1 d . . . . .
H40 H 0.600806 0.122810 0.333495 0.022 Uiso 1 1 calc R U . . .
C41 C 0.55078(13) 0.17592(15) 0.28026(8) 0.0200(5) Uani 1 1 d . . . . .
C42 C 0.47984(14) 0.20091(15) 0.26341(7) 0.0197(5) Uani 1 1 d . . . . .
H42 H 0.477836 0.224709 0.235132 0.024 Uiso 1 1 calc R U . . .
C43 C 0.41222(13) 0.19218(14) 0.28649(7) 0.0162(5) Uani 1 1 d . . . . .
C44 C 0.49173(14) 0.09976(15) 0.39223(7) 0.0197(5) Uani 1 1 d . . . . .
H44A H 0.477852 0.146695 0.412342 0.029 Uiso 1 1 calc R U . . .
H44B H 0.544301 0.080328 0.398097 0.029 Uiso 1 1 calc R U . . .
H44C H 0.456397 0.050325 0.395882 0.029 Uiso 1 1 calc R U . . .
C45 C 0.62329(15) 0.18428(18) 0.25400(9) 0.0309(6) Uani 1 1 d . . . . .
H45A H 0.617548 0.151658 0.226983 0.046 Uiso 1 1 calc R U . . .
H45B H 0.666578 0.160362 0.270386 0.046 Uiso 1 1 calc R U . . .
H45C H 0.632851 0.246239 0.247595 0.046 Uiso 1 1 calc R U . . .
C46 C 0.33635(14) 0.21877(16) 0.26720(8) 0.0234(5) Uani 1 1 d . . . . .
H46A H 0.344789 0.243312 0.238394 0.035 Uiso 1 1 calc R U . . .
H46B H 0.312021 0.262979 0.285600 0.035 Uiso 1 1 calc R U . . .
H46C H 0.302904 0.167302 0.265054 0.035 Uiso 1 1 calc R U . . .

loop_
_atom_site_aniso_label
_atom_site_aniso_U_11
_atom_site_aniso_U_22
_atom_site_aniso_U_33
_atom_site_aniso_U_23
_atom_site_aniso_U_13
_atom_site_aniso_U_12
Se1 0.01492(11) 0.01341(11) 0.02531(12) -0.00215(9) 0.00470(10) -0.00392(8)
N1 0.0126(9) 0.0128(9) 0.0176(9) -0.0002(7) 0.0028(7) -0.0016(7)
N2 0.0118(9) 0.0123(9) 0.0175(9) -0.0003(7) -0.0010(7) -0.0008(7)
C1 0.0146(10) 0.0121(10) 0.0117(10) 0.0030(8) -0.0002(8) -0.0003(8)
C2 0.0213(12) 0.0113(11) 0.0285(13) -0.0007(9) 0.0037(10) -0.0006(9)
C3 0.0227(12) 0.0133(11) 0.0303(13) 0.0040(10) 0.0051(10) -0.0027(9)
C4 0.0184(12) 0.0167(11) 0.0362(14) -0.0020(11) 0.0047(10) -0.0065(9)
C5 0.0121(10) 0.0195(11) 0.0246(12) -0.0046(10) -0.0030(9) -0.0023(9)
C6 0.0137(11) 0.0134(10) 0.0163(11) 0.0014(9) 0.0020(9) 0.0005(8)
C7 0.0184(11) 0.0155(11) 0.0176(11) -0.0005(9) -0.0003(9) 0.0036(9)
C8 0.0155(11) 0.0192(12) 0.0252(13) -0.0015(10) 0.0009(10) 0.0039(9)
C9 0.0203(12) 0.0161(11) 0.0272(13) -0.0023(10) 0.0076(10) 0.0007(9)
C10 0.0297(14) 0.0228(12) 0.0155(11) 0.0025(9) 0.0053(10) 0.0010(10)
C11 0.0197(12) 0.0165(11) 0.0187(12) 0.0000(9) -0.0005(9) 0.0007(9)
C12 0.0229(13) 0.0377(15) 0.0206(12) 0.0033(11) -0.0019(11) 0.0080(11)
C13 0.0275(14) 0.0296(14) 0.0375(16) 0.0018(12) 0.0176(12) 0.0020(11)
C14 0.0242(14) 0.0461(17) 0.0200(13) 0.0062(12) -0.0040(11) 0.0047(12)
C15 0.0102(10) 0.0117(10) 0.0192(11) -0.0002(9) 0.0017(9) -0.0005(8)
C16 0.0108(10) 0.0152(11) 0.0189(11) 0.0054(9) -0.0003(9) -0.0006(8)
C17 0.0156(11) 0.0188(11) 0.0188(11) 0.0034(9) 0.0020(9) 0.0010(9)
C18 0.0133(10) 0.0170(11) 0.0214(11) 0.0017(9) 0.0044(9) -0.0001(9)
C19 0.0136(10) 0.0163(11) 0.0220(11) 0.0050(9) -0.0016(9) 0.0040(9)
C20 0.0148(11) 0.0187(11) 0.0158(11) 0.0036(9) -0.0017(9) 0.0000(9)
C21 0.0233(12) 0.0195(11) 0.0185(11) 0.0035(9) -0.0018(10) 0.0068(10)
C22 0.0268(13) 0.0216(12) 0.0234(13) 0.0015(10) 0.0047(10) 0.0079(10)
C23 0.0314(14) 0.0307(14) 0.0188(12) 0.0036(10) -0.0028(11) 0.0123(11)
Se2 0.01419(11) 0.01075(10) 0.02608(12) -0.00285(9) 0.00550(9) -0.00273(8)
N3 0.0130(9) 0.0098(8) 0.0153(9) -0.0003(7) 0.0014(7) -0.0005(7)
N4 0.0121(9) 0.0111(8) 0.0166(9) -0.0033(7) 0.0014(7) -0.0023(7)
C24 0.0115(10) 0.0119(10) 0.0144(10) -0.0003(8) -0.0034(9) 0.0016(8)
C25 0.0238(12) 0.0103(10) 0.0187(11) 0.0012(8) 0.0035(10) -0.0030(9)
C26 0.0215(12) 0.0163(11) 0.0263(13) -0.0021(10) 0.0044(10) -0.0061(9)
C27 0.0190(12) 0.0231(12) 0.0235(13) -0.0058(10) -0.0016(10) -0.0073(9)
C28 0.0206(12) 0.0170(11) 0.0222(12) -0.0072(9) 0.0018(10) -0.0026(9)
C29 0.0113(10) 0.0101(10) 0.0172(11) -0.0015(8) 0.0022(8) -0.0014(8)
C30 0.0134(10) 0.0155(11) 0.0164(10) -0.0003(8) 0.0020(9) -0.0055(9)
C31 0.0174(11) 0.0184(11) 0.0165(11) -0.0035(9) 0.0012(9) -0.0064(9)
C32 0.0177(11) 0.0129(10) 0.0257(12) -0.0024(9) 0.0087(10) -0.0032(9)
C33 0.0128(11) 0.0170(11) 0.0235(12) 0.0026(9) 0.0055(9) 0.0013(9)
C34 0.0115(10) 0.0145(10) 0.0178(11) 0.0007(9) 0.0037(8) -0.0030(8)
C35 0.0226(13) 0.0242(13) 0.0219(12) -0.0003(10) -0.0056(10) 0.0000(10)
C36 0.0278(14) 0.0213(12) 0.0326(14) -0.0071(11) 0.0114(11) 0.0005(10)
C37 0.0159(11) 0.0243(12) 0.0176(11) 0.0004(9) -0.0019(9) 0.0037(9)
C38 0.0140(10) 0.0106(10) 0.0172(11) -0.0047(8) 0.0033(9) -0.0002(8)
C39 0.0174(11) 0.0109(10) 0.0143(10) -0.0032(8) -0.0004(9) 0.0004(8)
C40 0.0165(11) 0.0184(11) 0.0211(12) -0.0044(9) 0.0008(9) 0.0024(9)
C41 0.0191(12) 0.0194(11) 0.0214(12) -0.0071(10) 0.0060(9) -0.0014(10)
C42 0.0269(13) 0.0191(11) 0.0131(11) -0.0014(9) 0.0026(10) -0.0016(10)
C43 0.0192(11) 0.0117(11) 0.0176(11) -0.0025(8) -0.0005(9) 0.0002(8)
C44 0.0214(12) 0.0195(12) 0.0181(11) 0.0008(9) -0.0021(9) -0.0006(9)
C45 0.0255(13) 0.0373(15) 0.0298(14) -0.0022(12) 0.0127(11) -0.0017(12)
C46 0.0196(12) 0.0263(13) 0.0243(13) 0.0040(10) -0.0050(10) 0.0023(10)

loop_
_atom_type_symbol
_atom_type_description
_atom_type_scat_dispersion_real
_atom_type_scat_dispersion_imag
_atom_type_scat_source
C C 0.0033 0.0016 'International Tables Vol C Tables 4.2.6.8 and 6.1.1.4'
H H 0.0000 0.0000 'International Tables Vol C Tables 4.2.6.8 and 6.1.1.4'
N N 0.0061 0.0033 'International Tables Vol C Tables 4.2.6.8 and 6.1.1.4'
Se Se -0.0929 2.2259 'International Tables Vol C Tables 4.2.6.8 and 6.1.1.4'

loop_
_geom_angle_atom_site_label_1
_geom_angle_atom_site_label_2
_geom_angle_atom_site_label_3
_geom_angle
_geom_angle_site_symmetry_1
_geom_angle_site_symmetry_3
_geom_angle_publ_flag
C1 N1 C2 128.02(18) . . ?
C1 N1 C6 119.07(17) . . ?
C6 N1 C2 112.73(17) . . ?
C1 N2 C5 122.05(18) . . ?
C1 N2 C15 121.73(18) . . ?
C15 N2 C5 115.77(17) . . ?
N1 C1 Se1 120.80(15) . . ?
N2 C1 Se1 120.06(15) . . ?
N2 C1 N1 119.13(18) . . ?
N1 C2 H2A 108.6 . . ?
N1 C2 H2B 108.6 . . ?
N1 C2 C3 114.56(19) . . ?
H2A C2 H2B 107.6 . . ?
C3 C2 H2A 108.6 . . ?
C3 C2 H2B 108.6 . . ?
C2 C3 H3A 109.1 . . ?
C2 C3 H3B 109.1 . . ?
C2 C3 C4 112.6(2) . . ?
H3A C3 H3B 107.8 . . ?
C4 C3 H3A 109.1 . . ?
C4 C3 H3B 109.1 . . ?
C3 C4 H4A 109.5 . . ?
C3 C4 H4B 109.5 . . ?
H4A C4 H4B 108.1 . . ?
C5 C4 C3 110.82(19) . . ?
C5 C4 H4A 109.5 . . ?
C5 C4 H4B 109.5 . . ?
N2 C5 C4 112.15(19) . . ?
N2 C5 H5A 109.2 . . ?
N2 C5 H5B 109.2 . . ?
C4 C5 H5A 109.2 . . ?
C4 C5 H5B 109.2 . . ?
H5A C5 H5B 107.9 . . ?
C7 C6 N1 120.07(19) . . ?
C7 C6 C11 121.0(2) . . ?
C11 C6 N1 118.76(19) . . ?
C6 C7 C12 120.8(2) . . ?
C8 C7 C6 118.1(2) . . ?
C8 C7 C12 121.1(2) . . ?
C7 C8 H8 118.8 . . ?
C9 C8 C7 122.4(2) . . ?
C9 C8 H8 118.8 . . ?
C8 C9 C10 118.0(2) . . ?
C8 C9 C13 121.0(2) . . ?
C10 C9 C13 121.1(2) . . ?
C9 C10 H10 118.9 . . ?
C9 C10 C11 122.3(2) . . ?
C11 C10 H10 118.9 . . ?
C6 C11 C14 120.7(2) . . ?
C10 C11 C6 118.3(2) . . ?
C10 C11 C14 121.0(2) . . ?
C7 C12 H12A 109.5 . . ?
C7 C12 H12B 109.5 . . ?
C7 C12 H12C 109.5 . . ?
H12A C12 H12B 109.5 . . ?
H12A C12 H12C 109.5 . . ?
H12B C12 H12C 109.5 . . ?
C9 C13 H13A 109.5 . . ?
C9 C13 H13B 109.5 . . ?
C9 C13 H13C 109.5 . . ?
H13A C13 H13B 109.5 . . ?
H13A C13 H13C 109.5 . . ?
H13B C13 H13C 109.5 . . ?
C11 C14 H14A 109.5 . . ?
C11 C14 H14B 109.5 . . ?
C11 C14 H14C 109.5 . . ?
H14A C14 H14B 109.5 . . ?
H14A C14 H14C 109.5 . . ?
H14B C14 H14C 109.5 . . ?
C16 C15 N2 120.15(19) . . ?
C16 C15 C20 121.1(2) . . ?
C20 C15 N2 118.72(19) . . ?
C15 C16 C17 118.7(2) . . ?
C15 C16 C21 122.2(2) . . ?
C17 C16 C21 119.1(2) . . ?
C16 C17 H17 119.2 . . ?
C18 C17 C16 121.6(2) . . ?
C18 C17 H17 119.2 . . ?
C17 C18 C19 118.2(2) . . ?
C17 C18 C22 121.2(2) . . ?
C19 C18 C22 120.6(2) . . ?
C18 C19 H19 119.0 . . ?
C20 C19 C18 122.0(2) . . ?
C20 C19 H19 119.0 . . ?
C15 C20 C23 121.4(2) . . ?
C19 C20 C15 118.4(2) . . ?
C19 C20 C23 120.1(2) . . ?
C16 C21 H21A 109.5 . . ?
C16 C21 H21B 109.5 . . ?
C16 C21 H21C 109.5 . . ?
H21A C21 H21B 109.5 . . ?
H21A C21 H21C 109.5 . . ?
H21B C21 H21C 109.5 . . ?
C18 C22 H22A 109.5 . . ?
C18 C22 H22B 109.5 . . ?
C18 C22 H22C 109.5 . . ?
H22A C22 H22B 109.5 . . ?
H22A C22 H22C 109.5 . . ?
H22B C22 H22C 109.5 . . ?
C20 C23 H23A 109.5 . . ?
C20 C23 H23B 109.5 . . ?
C20 C23 H23C 109.5 . . ?
H23A C23 H23B 109.5 . . ?
H23A C23 H23C 109.5 . . ?
H23B C23 H23C 109.5 . . ?
C24 N3 C25 122.43(17) . . ?
C24 N3 C29 120.21(17) . . ?
C29 N3 C25 116.43(17) . . ?
C24 N4 C28 127.97(18) . . ?
C24 N4 C38 119.40(17) . . ?
C38 N4 C28 112.45(17) . . ?
N3 C24 Se2 119.94(15) . . ?
N4 C24 Se2 120.67(16) . . ?
N4 C24 N3 119.39(18) . . ?
N3 C25 H25A 108.9 . . ?
N3 C25 H25B 108.9 . . ?
N3 C25 C26 113.18(18) . . ?
H25A C25 H25B 107.8 . . ?
C26 C25 H25A 108.9 . . ?
C26 C25 H25B 108.9 . . ?
C25 C26 H26A 109.6 . . ?
C25 C26 H26B 109.6 . . ?
C25 C26 C27 110.33(19) . . ?
H26A C26 H26B 108.1 . . ?
C27 C26 H26A 109.6 . . ?
C27 C26 H26B 109.6 . . ?
C26 C27 H27A 109.1 . . ?
C26 C27 H27B 109.1 . . ?
H27A C27 H27B 107.8 . . ?
C28 C27 C26 112.7(2) . . ?
C28 C27 H27A 109.1 . . ?
C28 C27 H27B 109.1 . . ?
N4 C28 C27 115.00(19) . . ?
N4 C28 H28A 108.5 . . ?
N4 C28 H28B 108.5 . . ?
C27 C28 H28A 108.5 . . ?
C27 C28 H28B 108.5 . . ?
H28A C28 H28B 107.5 . . ?
C30 C29 N3 119.11(19) . . ?
C30 C29 C34 121.9(2) . . ?
C34 C29 N3 118.92(19) . . ?
C29 C30 C31 118.3(2) . . ?
C29 C30 C35 121.9(2) . . ?
C31 C30 C35 119.7(2) . . ?
C30 C31 H31 119.2 . . ?
C32 C31 C30 121.5(2) . . ?
C32 C31 H31 119.2 . . ?
C31 C32 C33 118.4(2) . . ?
C31 C32 C36 120.3(2) . . ?
C33 C32 C36 121.3(2) . . ?
C32 C33 H33 118.9 . . ?
C32 C33 C34 122.1(2) . . ?
C34 C33 H33 118.9 . . ?
C29 C34 C37 121.69(19) . . ?
C33 C34 C29 117.7(2) . . ?
C33 C34 C37 120.5(2) . . ?
C30 C35 H35A 109.5 . . ?
C30 C35 H35B 109.5 . . ?
C30 C35 H35C 109.5 . . ?
H35A C35 H35B 109.5 . . ?
H35A C35 H35C 109.5 . . ?
H35B C35 H35C 109.5 . . ?
C32 C36 H36A 109.5 . . ?
C32 C36 H36B 109.5 . . ?
C32 C36 H36C 109.5 . . ?
H36A C36 H36B 109.5 . . ?
H36A C36 H36C 109.5 . . ?
H36B C36 H36C 109.5 . . ?
C34 C37 H37A 109.5 . . ?
C34 C37 H37B 109.5 . . ?
C34 C37 H37C 109.5 . . ?
H37A C37 H37B 109.5 . . ?
H37A C37 H37C 109.5 . . ?
H37B C37 H37C 109.5 . . ?
C39 C38 N4 119.64(19) . . ?
C39 C38 C43 121.6(2) . . ?
C43 C38 N4 118.66(19) . . ?
C38 C39 C40 118.8(2) . . ?
C38 C39 C44 121.5(2) . . ?
C40 C39 C44 119.7(2) . . ?
C39 C40 H40 119.4 . . ?
C41 C40 C39 121.2(2) . . ?
C41 C40 H40 119.4 . . ?
C40 C41 C42 118.4(2) . . ?
C40 C41 C45 120.5(2) . . ?
C42 C41 C45 121.1(2) . . ?
C41 C42 H42 118.9 . . ?
C43 C42 C41 122.3(2) . . ?
C43 C42 H42 118.9 . . ?
C38 C43 C46 121.2(2) . . ?
C42 C43 C38 117.7(2) . . ?
C42 C43 C46 121.0(2) . . ?
C39 C44 H44A 109.5 . . ?
C39 C44 H44B 109.5 . . ?
C39 C44 H44C 109.5 . . ?
H44A C44 H44B 109.5 . . ?
H44A C44 H44C 109.5 . . ?
H44B C44 H44C 109.5 . . ?
C41 C45 H45A 109.5 . . ?
C41 C45 H45B 109.5 . . ?
C41 C45 H45C 109.5 . . ?
H45A C45 H45B 109.5 . . ?
H45A C45 H45C 109.5 . . ?
H45B C45 H45C 109.5 . . ?
C43 C46 H46A 109.5 . . ?
C43 C46 H46B 109.5 . . ?
C43 C46 H46C 109.5 . . ?
H46A C46 H46B 109.5 . . ?
H46A C46 H46C 109.5 . . ?
H46B C46 H46C 109.5 . . ?

loop_
_geom_bond_atom_site_label_1
_geom_bond_atom_site_label_2
_geom_bond_distance
_geom_bond_site_symmetry_2
_geom_bond_publ_flag
Se1 C1 1.851(2) . ?
N1 C1 1.360(3) . ?
N1 C2 1.498(3) . ?
N1 C6 1.442(3) . ?
N2 C1 1.348(3) . ?
N2 C5 1.478(3) . ?
N2 C15 1.446(3) . ?
C2 H2A 0.9900 . ?
C2 H2B 0.9900 . ?
C2 C3 1.514(3) . ?
C3 H3A 0.9900 . ?
C3 H3B 0.9900 . ?
C3 C4 1.528(3) . ?
C4 H4A 0.9900 . ?
C4 H4B 0.9900 . ?
C4 C5 1.509(3) . ?
C5 H5A 0.9900 . ?
C5 H5B 0.9900 . ?
C6 C7 1.397(3) . ?
C6 C11 1.401(3) . ?
C7 C8 1.393(3) . ?
C7 C12 1.501(3) . ?
C8 H8 0.9500 . ?
C8 C9 1.383(3) . ?
C9 C10 1.385(3) . ?
C9 C13 1.512(3) . ?
C10 H10 0.9500 . ?
C10 C11 1.389(3) . ?
C11 C14 1.505(3) . ?
C12 H12A 0.9800 . ?
C12 H12B 0.9800 . ?
C12 H12C 0.9800 . ?
C13 H13A 0.9800 . ?
C13 H13B 0.9800 . ?
C13 H13C 0.9800 . ?
C14 H14A 0.9800 . ?
C14 H14B 0.9800 . ?
C14 H14C 0.9800 . ?
C15 C16 1.392(3) . ?
C15 C20 1.398(3) . ?
C16 C17 1.395(3) . ?
C16 C21 1.511(3) . ?
C17 H17 0.9500 . ?
C17 C18 1.389(3) . ?
C18 C19 1.391(3) . ?
C18 C22 1.508(3) . ?
C19 H19 0.9500 . ?
C19 C20 1.388(3) . ?
C20 C23 1.511(3) . ?
C21 H21A 0.9800 . ?
C21 H21B 0.9800 . ?
C21 H21C 0.9800 . ?
C22 H22A 0.9800 . ?
C22 H22B 0.9800 . ?
C22 H22C 0.9800 . ?
C23 H23A 0.9800 . ?
C23 H23B 0.9800 . ?
C23 H23C 0.9800 . ?
Se2 C24 1.849(2) . ?
N3 C24 1.356(3) . ?
N3 C25 1.480(3) . ?
N3 C29 1.447(3) . ?
N4 C24 1.353(3) . ?
N4 C28 1.494(3) . ?
N4 C38 1.446(3) . ?
C25 H25A 0.9900 . ?
C25 H25B 0.9900 . ?
C25 C26 1.511(3) . ?
C26 H26A 0.9900 . ?
C26 H26B 0.9900 . ?
C26 C27 1.528(3) . ?
C27 H27A 0.9900 . ?
C27 H27B 0.9900 . ?
C27 C28 1.517(3) . ?
C28 H28A 0.9900 . ?
C28 H28B 0.9900 . ?
C29 C30 1.390(3) . ?
C29 C34 1.397(3) . ?
C30 C31 1.397(3) . ?
C30 C35 1.506(3) . ?
C31 H31 0.9500 . ?
C31 C32 1.389(3) . ?
C32 C33 1.392(3) . ?
C32 C36 1.509(3) . ?
C33 H33 0.9500 . ?
C33 C34 1.393(3) . ?
C34 C37 1.505(3) . ?
C35 H35A 0.9800 . ?
C35 H35B 0.9800 . ?
C35 H35C 0.9800 . ?
C36 H36A 0.9800 . ?
C36 H36B 0.9800 . ?
C36 H36C 0.9800 . ?
C37 H37A 0.9800 . ?
C37 H37B 0.9800 . ?
C37 H37C 0.9800 . ?
C38 C39 1.388(3) . ?
C38 C43 1.407(3) . ?
C39 C40 1.397(3) . ?
C39 C44 1.509(3) . ?
C40 H40 0.9500 . ?
C40 C41 1.393(3) . ?
C41 C42 1.395(3) . ?
C41 C45 1.509(3) . ?
C42 H42 0.9500 . ?
C42 C43 1.385(3) . ?
C43 C46 1.507(3) . ?
C44 H44A 0.9800 . ?
C44 H44B 0.9800 . ?
C44 H44C 0.9800 . ?
C45 H45A 0.9800 . ?
C45 H45B 0.9800 . ?
C45 H45C 0.9800 . ?
C46 H46A 0.9800 . ?
C46 H46B 0.9800 . ?
C46 H46C 0.9800 . ?

loop_
_geom_hbond_atom_site_label_D
_geom_hbond_atom_site_label_H
_geom_hbond_atom_site_label_A
_geom_hbond_distance_DH
_geom_hbond_distance_HA
_geom_hbond_distance_DA
_geom_hbond_angle_DHA
_geom_hbond_site_symmetry_A
C2 H2B Se1 0.99 3.02 3.671(2) 124.8 8_665
C3 H3A Se1 0.99 2.88 3.665(2) 137.2 8_665
C4 H4B Se2 0.99 3.12 3.641(2) 114.0 5_666
C5 H5A Se2 0.99 3.09 3.754(2) 125.9 5_666
C26 H26B Se2 0.99 2.94 3.796(2) 145.7 8_655

loop_
_geom_torsion_atom_site_label_1
_geom_torsion_atom_site_label_2
_geom_torsion_atom_site_label_3
_geom_torsion_atom_site_label_4
_geom_torsion
_geom_torsion_site_symmetry_1
_geom_torsion_site_symmetry_2
_geom_torsion_site_symmetry_3
_geom_torsion_site_symmetry_4
_geom_torsion_publ_flag
N1 C2 C3 C4 -77.6(3) . . . . ?
N1 C6 C7 C8 -177.5(2) . . . . ?
N1 C6 C7 C12 3.4(3) . . . . ?
N1 C6 C11 C10 177.4(2) . . . . ?
N1 C6 C11 C14 -4.0(3) . . . . ?
N2 C15 C16 C17 177.61(19) . . . . ?
N2 C15 C16 C21 -5.0(3) . . . . ?
N2 C15 C20 C19 -177.70(19) . . . . ?
N2 C15 C20 C23 5.1(3) . . . . ?
C1 N1 C2 C3 23.4(3) . . . . ?
C1 N1 C6 C7 -97.6(2) . . . . ?
C1 N1 C6 C11 87.5(3) . . . . ?
C1 N2 C5 C4 -85.3(3) . . . . ?
C1 N2 C15 C16 84.9(3) . . . . ?
C1 N2 C15 C20 -97.8(2) . . . . ?
C2 N1 C1 Se1 -159.59(18) . . . . ?
C2 N1 C1 N2 21.3(3) . . . . ?
C2 N1 C6 C7 78.0(3) . . . . ?
C2 N1 C6 C11 -96.9(2) . . . . ?
C2 C3 C4 C5 35.7(3) . . . . ?
C3 C4 C5 N2 50.3(3) . . . . ?
C5 N2 C1 Se1 -159.66(16) . . . . ?
C5 N2 C1 N1 19.5(3) . . . . ?
C5 N2 C15 C16 -102.6(2) . . . . ?
C5 N2 C15 C20 74.6(2) . . . . ?
C6 N1 C1 Se1 15.3(3) . . . . ?
C6 N1 C1 N2 -163.81(19) . . . . ?
C6 N1 C2 C3 -151.8(2) . . . . ?
C6 C7 C8 C9 1.1(3) . . . . ?
C7 C6 C11 C10 2.5(3) . . . . ?
C7 C6 C11 C14 -178.9(2) . . . . ?
C7 C8 C9 C10 0.5(3) . . . . ?
C7 C8 C9 C13 -177.7(2) . . . . ?
C8 C9 C10 C11 -0.7(4) . . . . ?
C9 C10 C11 C6 -0.8(4) . . . . ?
C9 C10 C11 C14 -179.4(2) . . . . ?
C11 C6 C7 C8 -2.7(3) . . . . ?
C11 C6 C7 C12 178.2(2) . . . . ?
C12 C7 C8 C9 -179.7(2) . . . . ?
C13 C9 C10 C11 177.6(2) . . . . ?
C15 N2 C1 Se1 12.3(3) . . . . ?
C15 N2 C1 N1 -168.57(19) . . . . ?
C15 N2 C5 C4 102.3(2) . . . . ?
C15 C16 C17 C18 0.3(3) . . . . ?
C16 C15 C20 C19 -0.5(3) . . . . ?
C16 C15 C20 C23 -177.7(2) . . . . ?
C16 C17 C18 C19 -1.0(3) . . . . ?
C16 C17 C18 C22 176.9(2) . . . . ?
C17 C18 C19 C20 1.0(3) . . . . ?
C18 C19 C20 C15 -0.2(3) . . . . ?
C18 C19 C20 C23 177.0(2) . . . . ?
C20 C15 C16 C17 0.4(3) . . . . ?
C20 C15 C16 C21 177.9(2) . . . . ?
C21 C16 C17 C18 -177.2(2) . . . . ?
C22 C18 C19 C20 -176.9(2) . . . . ?
N3 C25 C26 C27 49.7(3) . . . . ?
N3 C29 C30 C31 -178.80(19) . . . . ?
N3 C29 C30 C35 2.7(3) . . . . ?
N3 C29 C34 C33 178.04(18) . . . . ?
N3 C29 C34 C37 -3.7(3) . . . . ?
N4 C38 C39 C40 177.18(19) . . . . ?
N4 C38 C39 C44 -4.6(3) . . . . ?
N4 C38 C43 C42 -178.76(19) . . . . ?
N4 C38 C43 C46 2.6(3) . . . . ?
C24 N3 C25 C26 -85.0(3) . . . . ?
C24 N3 C29 C30 -102.6(2) . . . . ?
C24 N3 C29 C34 79.8(3) . . . . ?
C24 N4 C28 C27 28.3(3) . . . . ?
C24 N4 C38 C39 91.4(2) . . . . ?
C24 N4 C38 C43 -92.1(2) . . . . ?
C25 N3 C24 Se2 -157.52(16) . . . . ?
C25 N3 C24 N4 21.6(3) . . . . ?
C25 N3 C29 C30 66.6(3) . . . . ?
C25 N3 C29 C34 -111.0(2) . . . . ?
C25 C26 C27 C28 35.3(3) . . . . ?
C26 C27 C28 N4 -79.3(3) . . . . ?
C28 N4 C24 Se2 -165.05(17) . . . . ?
C28 N4 C24 N3 15.9(3) . . . . ?
C28 N4 C38 C39 -93.1(2) . . . . ?
C28 N4 C38 C43 83.3(2) . . . . ?
C29 N3 C24 Se2 11.0(3) . . . . ?
C29 N3 C24 N4 -169.90(19) . . . . ?
C29 N3 C25 C26 106.1(2) . . . . ?
C29 C30 C31 C32 1.2(3) . . . . ?
C30 C29 C34 C33 0.5(3) . . . . ?
C30 C29 C34 C37 178.7(2) . . . . ?
C30 C31 C32 C33 -0.3(3) . . . . ?
C30 C31 C32 C36 177.1(2) . . . . ?
C31 C32 C33 C34 -0.5(3) . . . . ?
C32 C33 C34 C29 0.4(3) . . . . ?
C32 C33 C34 C37 -177.8(2) . . . . ?
C34 C29 C30 C31 -1.3(3) . . . . ?
C34 C29 C30 C35 -179.8(2) . . . . ?
C35 C30 C31 C32 179.7(2) . . . . ?
C36 C32 C33 C34 -177.8(2) . . . . ?
C38 N4 C24 Se2 9.6(3) . . . . ?
C38 N4 C24 N3 -169.51(19) . . . . ?
C38 N4 C28 C27 -146.7(2) . . . . ?
C38 C39 C40 C41 1.1(3) . . . . ?
C39 C38 C43 C42 -2.4(3) . . . . ?
C39 C38 C43 C46 178.9(2) . . . . ?
C39 C40 C41 C42 -1.4(3) . . . . ?
C39 C40 C41 C45 179.7(2) . . . . ?
C40 C41 C42 C43 -0.2(3) . . . . ?
C41 C42 C43 C38 2.1(3) . . . . ?
C41 C42 C43 C46 -179.3(2) . . . . ?
C43 C38 C39 C40 0.9(3) . . . . ?
C43 C38 C39 C44 179.1(2) . . . . ?
C44 C39 C40 C41 -177.1(2) . . . . ?
C45 C41 C42 C43 178.6(2) . . . . ?

_cod_database_fobs_code 2109045
